data_4076261
loop_
_publ_author_name
'Song, Li-Cheng'
'Cheng, Hua-Wei'
'Hu, Qing-Mei'

_publ_section_title
;
 A Basic Strategy for Functionalization of Metal Cyclopentadienyl
 Complexes:&#x00A0; Synthesis, Characterization, and Reactivity of Linear,
 Butterfly, and Cubic Chromium/Selenium Complexes Containing Functionally
 Substituted Cyclopentadienyl Ligands
;
_journal_issue 5
_journal_name_full Organometallics
_journal_page_first 1072
_journal_paper_doi 10.1021/om034283q
_journal_volume 23
_journal_year 2004
_chemical_formula_sum 'C28 H28 Cr4 O8 Se4'
_chemical_formula_weight 1016.34
_chemical_name_systematic
; 
 ? 
;
_space_group_IT_number 2
_symmetry_cell_setting triclinic
_symmetry_space_group_name_Hall '-P 1'
_symmetry_space_group_name_H-M 'P -1'
_atom_sites_solution_hydrogens geom
_atom_sites_solution_primary direct
_atom_sites_solution_secondary difmap
_audit_creation_method SHELXL-97
_cell_angle_alpha 73.849(5)
_cell_angle_beta 77.721(5)
_cell_angle_gamma 65.926(4)
_cell_formula_units_Z 2
_cell_length_a 10.036(3)
_cell_length_b 10.779(3)
_cell_length_c 16.581(5)
_cell_measurement_reflns_used 897
_cell_measurement_temperature 293(2)
_cell_measurement_theta_max 26.296
_cell_measurement_theta_min 2.705
_cell_volume 1563.0(8)
_computing_structure_refinement 'SHELXL-97 (Sheldrick, 1997)'
_computing_structure_solution 'SHELXS-97 (Sheldrick, 1990)'
_diffrn_ambient_temperature 293(2)
_diffrn_measured_fraction_theta_full 0.990
_diffrn_measured_fraction_theta_max 0.990
_diffrn_radiation_monochromator graphite
_diffrn_radiation_source 'fine-focus sealed tube'
_diffrn_radiation_type MoK\a
_diffrn_radiation_wavelength 0.71073
_diffrn_reflns_av_R_equivalents 0.0410
_diffrn_reflns_av_sigmaI/netI 0.0535
_diffrn_reflns_limit_h_max 9
_diffrn_reflns_limit_h_min -11
_diffrn_reflns_limit_k_max 12
_diffrn_reflns_limit_k_min -12
_diffrn_reflns_limit_l_max 14
_diffrn_reflns_limit_l_min -19
_diffrn_reflns_number 6499
_diffrn_reflns_theta_full 25.02
_diffrn_reflns_theta_max 25.02
_diffrn_reflns_theta_min 2.12
_diffrn_standards_decay_% 11.71
_exptl_absorpt_coefficient_mu 6.060
_exptl_absorpt_correction_T_max 0.7515
_exptl_absorpt_correction_T_min 0.1954
_exptl_crystal_density_diffrn 2.160
_exptl_crystal_density_method 'not measured'
_exptl_crystal_F_000 984
_exptl_crystal_size_max 0.40
_exptl_crystal_size_mid 0.25
_exptl_crystal_size_min 0.05
_refine_diff_density_max 1.287
_refine_diff_density_min -1.883
_refine_diff_density_rms 0.179
_refine_ls_extinction_method none
_refine_ls_goodness_of_fit_ref 0.983
_refine_ls_hydrogen_treatment CONSTALL
_refine_ls_matrix_type full
_refine_ls_number_parameters 397
_refine_ls_number_reflns 5473
_refine_ls_number_restraints 0
_refine_ls_restrained_S_all 0.983
_refine_ls_R_factor_all 0.0721
_refine_ls_R_factor_gt 0.0514
_refine_ls_shift/su_max 0.001
_refine_ls_shift/su_mean 0.000
_refine_ls_structure_factor_coef Fsqd
_refine_ls_weighting_details 'calc w=1/[\s^2^(Fo^2^)+(0.0945P)^2^+0.0000P] where P=(Fo^2^+2Fc^2^)/3'
_refine_ls_weighting_scheme calc
_refine_ls_wR_factor_gt 0.1262
_refine_ls_wR_factor_ref 0.1407
_reflns_number_gt 4105
_reflns_number_total 5473
_reflns_threshold_expression >2sigma(I)
_cod_data_source_file om034283qsi20031107_025831.cif
_cod_data_source_block 001210b
_cod_depositor_comments
;
The following automatic conversions were performed:

'_symmetry_cell_setting' value 'Triclinic' changed to 'triclinic'
according to /home/saulius/struct/CIF-dictionaries/cif_core.dic
dictionary named 'cif_core.dic' version 2.4.1 from 2010-06-29.

Automatic conversion script
Id: cif_fix_values 1715 2011-07-08 13:25:40Z adriana 
;
_cod_original_cell_volume 1562.9(8)
_cod_original_sg_symbol_H-M 'P-1   '
_cod_database_code 4076261

loop_
_symmetry_equiv_pos_as_xyz
'x, y, z'
'-x, -y, -z'

loop_
_atom_site_label
_atom_site_type_symbol
_atom_site_fract_x
_atom_site_fract_y
_atom_site_fract_z
_atom_site_U_iso_or_equiv
_atom_site_adp_type
_atom_site_occupancy
_atom_site_symmetry_multiplicity
_atom_site_calc_flag
_atom_site_refinement_flags
Cr1 Cr 0.17257(11) 0.63904(10) 0.19852(7) 0.0259(3) Uani 1 1 d .
Cr2 Cr 0.12248(11) 0.92381(10) 0.21207(7) 0.0252(3) Uani 1 1 d .
Cr3 Cr -0.10831(11) 0.80638(11) 0.28241(7) 0.0269(3) Uani 1 1 d .
Cr4 Cr 0.16896(11) 0.69423(11) 0.36262(7) 0.0258(3) Uani 1 1 d .
Se1 Se 0.33427(7) 0.71769(7) 0.23828(4) 0.02745(19) Uani 1 1 d .
Se2 Se -0.01784(7) 0.92202(7) 0.34820(4) 0.0290(2) Uani 1 1 d .
Se3 Se -0.00606(7) 0.85481(7) 0.13836(4) 0.0298(2) Uani 1 1 d .
Se4 Se 0.04485(7) 0.56998(7) 0.33016(5) 0.0296(2) Uani 1 1 d .
O1 O 0.4556(6) 0.6977(5) 0.0160(3) 0.0454(14) Uani 1 1 d .
O2 O 0.2678(7) 0.7465(7) -0.0553(4) 0.0666(18) Uani 1 1 d .
O3 O 0.2884(7) 1.0492(7) 0.3427(4) 0.0605(17) Uani 1 1 d .
O4 O 0.0634(8) 1.2151(7) 0.3404(5) 0.076(2) Uani 1 1 d .
O5 O -0.2354(6) 0.6165(6) 0.1758(4) 0.0513(15) Uani 1 1 d .
O6 O -0.3329(8) 0.8320(6) 0.0985(4) 0.0634(18) Uani 1 1 d .
O7 O 0.4510(7) 0.3034(6) 0.4044(4) 0.0613(17) Uani 1 1 d .
O8 O 0.5771(5) 0.4440(5) 0.3600(4) 0.0472(14) Uani 1 1 d .
C1 C 0.3791(8) 0.4910(7) 0.1428(5) 0.0405(19) Uani 1 1 d .
H1A H 0.4797 0.4776 0.1482 0.049 Uiso 1 1 calc R
C2 C 0.2959(10) 0.4163(8) 0.1957(6) 0.049(2) Uani 1 1 d .
H2A H 0.3289 0.3413 0.2450 0.059 Uiso 1 1 calc R
C3 C 0.1643(10) 0.4570(8) 0.1629(5) 0.045(2) Uani 1 1 d .
H3A H 0.0892 0.4162 0.1854 0.054 Uiso 1 1 calc R
C4 C 0.1620(9) 0.5591(8) 0.0892(5) 0.043(2) Uani 1 1 d .
H4A H 0.0852 0.6026 0.0511 0.052 Uiso 1 1 calc R
C5 C 0.2943(8) 0.5832(7) 0.0770(5) 0.0352(17) Uani 1 1 d .
C6 C 0.3335(8) 0.6856(8) 0.0051(5) 0.0402(18) Uani 1 1 d .
C7 C 0.5035(10) 0.7985(9) -0.0475(6) 0.055(2) Uani 1 1 d .
H7A H 0.5913 0.7984 -0.0333 0.082 Uiso 1 1 calc R
H7B H 0.4278 0.8894 -0.0498 0.082 Uiso 1 1 calc R
H7C H 0.5229 0.7746 -0.1016 0.082 Uiso 1 1 calc R
C8 C 0.2848(8) 1.0297(7) 0.1741(5) 0.0388(19) Uani 1 1 d .
H8A H 0.3879 0.9880 0.1851 0.047 Uiso 1 1 calc R
C9 C 0.2312(10) 1.0351(8) 0.1015(5) 0.050(2) Uani 1 1 d .
H9A H 0.2917 0.9957 0.0533 0.060 Uiso 1 1 calc R
C10 C 0.0793(10) 1.1149(8) 0.1051(6) 0.052(2) Uani 1 1 d .
H10A H 0.0163 1.1410 0.0606 0.062 Uiso 1 1 calc R
C11 C 0.0373(9) 1.1555(7) 0.1829(6) 0.043(2) Uani 1 1 d .
H11A H -0.0608 1.2166 0.2023 0.051 Uiso 1 1 calc R
C12 C 0.1656(8) 1.1034(7) 0.2254(5) 0.0365(18) Uani 1 1 d .
C13 C 0.1648(10) 1.1290(8) 0.3097(6) 0.047(2) Uani 1 1 d .
C14 C 0.2935(12) 1.0694(13) 0.4245(7) 0.083(4) Uani 1 1 d .
H14A H 0.3861 1.0076 0.4446 0.124 Uiso 1 1 calc R
H14B H 0.2153 1.0502 0.4636 0.124 Uiso 1 1 calc R
H14C H 0.2826 1.1639 0.4195 0.124 Uiso 1 1 calc R
C15 C -0.3300(8) 0.9467(8) 0.2401(6) 0.043(2) Uani 1 1 d .
H15A H -0.3506 1.0261 0.1918 0.052 Uiso 1 1 calc R
C16 C -0.3329(8) 0.9506(8) 0.3240(6) 0.047(2) Uani 1 1 d .
H16A H -0.3532 1.0346 0.3442 0.057 Uiso 1 1 calc R
C17 C -0.3101(7) 0.8171(8) 0.3760(5) 0.0418(19) Uani 1 1 d .
H17A H -0.3137 0.7924 0.4377 0.050 Uiso 1 1 calc R
C18 C -0.2941(8) 0.7289(8) 0.3230(5) 0.0399(19) Uani 1 1 d .
H18A H -0.2832 0.6310 0.3420 0.048 Uiso 1 1 calc R
C19 C -0.3024(8) 0.8043(8) 0.2398(5) 0.0402(18) Uani 1 1 d .
C20 C -0.2926(8) 0.7538(8) 0.1631(5) 0.0411(19) Uani 1 1 d .
C21 C -0.2224(11) 0.5624(10) 0.1030(7) 0.065(3) Uani 1 1 d .
H21A H -0.1796 0.4626 0.1171 0.098 Uiso 1 1 calc R
H21B H -0.1609 0.5971 0.0576 0.098 Uiso 1 1 calc R
H21C H -0.3180 0.5913 0.0858 0.098 Uiso 1 1 calc R
C22 C 0.3533(9) 0.6606(8) 0.4324(5) 0.0396(18) Uani 1 1 d .
H22A H 0.4367 0.6900 0.4094 0.047 Uiso 1 1 calc R
C23 C 0.2208(10) 0.7350(9) 0.4756(5) 0.048(2) Uani 1 1 d .
H23A H 0.1950 0.8269 0.4871 0.058 Uiso 1 1 calc R
C24 C 0.1340(9) 0.6519(9) 0.5038(5) 0.045(2) Uani 1 1 d .
H24A H 0.0384 0.6769 0.5382 0.054 Uiso 1 1 calc R
C25 C 0.2115(8) 0.5253(8) 0.4806(5) 0.0383(18) Uani 1 1 d .
H25A H 0.1801 0.4459 0.4956 0.046 Uiso 1 1 calc R
C26 C 0.3489(8) 0.5276(8) 0.4354(5) 0.0371(17) Uani 1 1 d .
C27 C 0.4589(8) 0.4125(8) 0.3989(5) 0.0388(18) Uani 1 1 d .
C28 C 0.6935(10) 0.3389(10) 0.3203(6) 0.065(3) Uani 1 1 d .
H28A H 0.7718 0.3713 0.2944 0.097 Uiso 1 1 calc R
H28B H 0.6561 0.3206 0.2780 0.097 Uiso 1 1 calc R
H28C H 0.7298 0.2550 0.3621 0.097 Uiso 1 1 calc R

loop_
_atom_site_aniso_label
_atom_site_aniso_U_11
_atom_site_aniso_U_22
_atom_site_aniso_U_33
_atom_site_aniso_U_23
_atom_site_aniso_U_13
_atom_site_aniso_U_12
Cr1 0.0284(6) 0.0261(5) 0.0267(6) -0.0060(4) -0.0019(5) -0.0141(4)
Cr2 0.0310(6) 0.0245(5) 0.0227(6) -0.0029(4) -0.0024(5) -0.0147(4)
Cr3 0.0264(6) 0.0299(6) 0.0262(7) -0.0043(5) -0.0039(5) -0.0130(5)
Cr4 0.0288(6) 0.0297(6) 0.0211(6) -0.0032(4) -0.0037(5) -0.0140(5)
Se1 0.0263(4) 0.0313(4) 0.0273(4) -0.0052(3) -0.0029(3) -0.0140(3)
Se2 0.0333(4) 0.0296(4) 0.0264(4) -0.0082(3) -0.0012(3) -0.0134(3)
Se3 0.0349(4) 0.0339(4) 0.0241(4) -0.0035(3) -0.0075(3) -0.0162(3)
Se4 0.0329(4) 0.0274(4) 0.0307(4) -0.0014(3) -0.0021(3) -0.0173(3)
O1 0.053(3) 0.056(3) 0.034(3) -0.002(3) -0.005(3) -0.031(3)
O2 0.057(4) 0.097(5) 0.041(4) 0.001(3) -0.017(3) -0.029(4)
O3 0.061(4) 0.085(5) 0.054(4) -0.028(3) -0.006(3) -0.038(4)
O4 0.083(5) 0.073(4) 0.084(6) -0.056(4) 0.013(4) -0.026(4)
O5 0.059(4) 0.053(4) 0.046(4) -0.008(3) -0.018(3) -0.021(3)
O6 0.094(5) 0.062(4) 0.047(4) 0.004(3) -0.032(4) -0.039(4)
O7 0.058(4) 0.041(3) 0.085(5) -0.015(3) -0.011(3) -0.016(3)
O8 0.035(3) 0.044(3) 0.053(4) -0.005(3) -0.007(3) -0.007(2)
C1 0.037(4) 0.040(4) 0.042(5) -0.017(4) 0.000(4) -0.008(3)
C2 0.063(6) 0.027(4) 0.055(6) -0.016(4) 0.002(4) -0.015(4)
C3 0.060(5) 0.040(4) 0.046(5) -0.018(4) 0.007(4) -0.031(4)
C4 0.047(5) 0.051(5) 0.047(5) -0.027(4) -0.002(4) -0.024(4)
C5 0.033(4) 0.041(4) 0.040(5) -0.020(3) 0.000(3) -0.017(3)
C6 0.036(4) 0.049(5) 0.038(5) -0.017(4) 0.000(4) -0.016(4)
C7 0.071(6) 0.055(5) 0.041(6) -0.008(4) 0.009(4) -0.035(5)
C8 0.041(4) 0.037(4) 0.045(5) -0.011(4) 0.010(4) -0.026(3)
C9 0.078(6) 0.045(5) 0.033(5) -0.002(4) 0.016(4) -0.044(5)
C10 0.077(6) 0.031(4) 0.051(6) 0.018(4) -0.023(5) -0.034(4)
C11 0.045(5) 0.023(4) 0.054(6) 0.002(3) -0.008(4) -0.012(3)
C12 0.054(5) 0.020(3) 0.041(5) -0.008(3) 0.002(4) -0.021(3)
C13 0.054(5) 0.046(5) 0.056(6) -0.026(4) 0.012(4) -0.034(4)
C14 0.085(8) 0.140(11) 0.063(8) -0.042(7) -0.007(6) -0.068(8)
C15 0.025(4) 0.039(4) 0.061(6) -0.003(4) -0.018(4) -0.007(3)
C16 0.029(4) 0.049(5) 0.060(6) -0.020(4) 0.004(4) -0.010(3)
C17 0.027(4) 0.054(5) 0.041(5) -0.010(4) 0.005(3) -0.016(3)
C18 0.032(4) 0.054(5) 0.040(5) -0.007(4) 0.005(3) -0.029(4)
C19 0.034(4) 0.048(5) 0.044(5) -0.008(4) -0.005(4) -0.021(3)
C20 0.040(4) 0.050(5) 0.041(5) 0.002(4) -0.015(4) -0.026(4)
C21 0.067(6) 0.072(6) 0.070(7) -0.031(5) -0.022(5) -0.023(5)
C22 0.043(4) 0.043(4) 0.034(5) -0.004(3) -0.019(4) -0.014(4)
C23 0.062(5) 0.055(5) 0.035(5) -0.020(4) -0.013(4) -0.018(4)
C24 0.047(5) 0.064(5) 0.018(4) -0.001(4) -0.007(3) -0.018(4)
C25 0.046(5) 0.040(4) 0.025(4) 0.005(3) -0.013(3) -0.016(4)
C26 0.039(4) 0.042(4) 0.029(4) 0.004(3) -0.013(3) -0.016(3)
C27 0.037(4) 0.039(4) 0.036(5) 0.001(3) -0.014(4) -0.011(3)
C28 0.045(5) 0.073(6) 0.062(7) -0.018(5) 0.001(5) -0.009(5)

loop_
_atom_type_symbol
_atom_type_description
_atom_type_scat_dispersion_real
_atom_type_scat_dispersion_imag
_atom_type_scat_source
C C 0.0033 0.0016 'International Tables Vol C Tables 4.2.6.8 and 6.1.1.4'
H H 0.0000 0.0000 'International Tables Vol C Tables 4.2.6.8 and 6.1.1.4'
O O 0.0106 0.0060 'International Tables Vol C Tables 4.2.6.8 and 6.1.1.4'
Se Se -0.0929 2.2259 'International Tables Vol C Tables 4.2.6.8 and 6.1.1.4'
Cr Cr 0.3209 0.6236 'International Tables Vol C Tables 4.2.6.8 and 6.1.1.4'

loop_
_geom_angle_atom_site_label_1
_geom_angle_atom_site_label_2
_geom_angle_atom_site_label_3
_geom_angle
C2 Cr1 C5 61.4(3)
C2 Cr1 C1 36.6(3)
C5 Cr1 C1 37.0(3)
C2 Cr1 C3 36.4(3)
C5 Cr1 C3 61.2(3)
C1 Cr1 C3 61.1(3)
C2 Cr1 C4 60.8(3)
C5 Cr1 C4 36.9(3)
C1 Cr1 C4 61.3(3)
C3 Cr1 C4 36.2(3)
C2 Cr1 Se4 88.7(2)
C5 Cr1 Se4 146.48(19)
C1 Cr1 Se4 122.3(2)
C3 Cr1 Se4 85.9(2)
C4 Cr1 Se4 116.7(2)
C2 Cr1 Se1 106.6(2)
C5 Cr1 Se1 100.26(18)
C1 Cr1 Se1 84.3(2)
C3 Cr1 Se1 142.5(2)
C4 Cr1 Se1 137.2(2)
Se4 Cr1 Se1 102.82(5)
C2 Cr1 Se3 147.1(3)
C5 Cr1 Se3 96.6(2)
C1 Cr1 Se3 132.7(2)
C3 Cr1 Se3 112.8(2)
C4 Cr1 Se3 86.8(2)
Se4 Cr1 Se3 102.47(5)
Se1 Cr1 Se3 100.96(5)
C2 Cr1 Cr4 111.4(2)
C5 Cr1 Cr4 150.01(19)
C1 Cr1 Cr4 118.8(2)
C3 Cr1 Cr4 132.0(2)
C4 Cr1 Cr4 167.9(2)
Se4 Cr1 Cr4 52.08(4)
Se1 Cr1 Cr4 51.95(3)
Se3 Cr1 Cr4 99.62(5)
C2 Cr1 Cr3 136.8(2)
C5 Cr1 Cr3 145.6(2)
C1 Cr1 Cr3 173.5(2)
C3 Cr1 Cr3 113.7(2)
C4 Cr1 Cr3 117.3(2)
Se4 Cr1 Cr3 51.78(3)
Se1 Cr1 Cr3 99.54(5)
Se3 Cr1 Cr3 51.99(4)
Cr4 Cr1 Cr3 60.96(4)
C2 Cr1 Cr2 157.8(2)
C5 Cr1 Cr2 114.61(19)
C1 Cr1 Cr2 126.1(2)
C3 Cr1 Cr2 164.1(2)
C4 Cr1 Cr2 130.9(2)
Se4 Cr1 Cr2 98.81(4)
Se1 Cr1 Cr2 51.33(3)
Se3 Cr1 Cr2 51.45(4)
Cr4 Cr1 Cr2 59.95(4)
Cr3 Cr1 Cr2 59.96(4)
C12 Cr2 C11 37.5(3)
C12 Cr2 C9 60.7(3)
C11 Cr2 C9 60.8(3)
C12 Cr2 C8 36.5(3)
C11 Cr2 C8 61.6(3)
C9 Cr2 C8 36.4(3)
C12 Cr2 C10 61.4(3)
C11 Cr2 C10 36.3(3)
C9 Cr2 C10 36.5(3)
C8 Cr2 C10 61.3(3)
C12 Cr2 Se1 109.5(2)
C11 Cr2 Se1 144.9(2)
C9 Cr2 Se1 95.8(2)
C8 Cr2 Se1 84.0(2)
C10 Cr2 Se1 131.7(3)
C12 Cr2 Se3 144.2(2)
C11 Cr2 Se3 107.7(2)
C9 Cr2 Se3 99.0(2)
C8 Cr2 Se3 135.1(2)
C10 Cr2 Se3 84.6(2)
Se1 Cr2 Se3 101.24(5)
C12 Cr2 Se2 89.0(2)
C11 Cr2 Se2 90.6(2)
C9 Cr2 Se2 148.6(2)
C8 Cr2 Se2 120.4(2)
C10 Cr2 Se2 123.4(3)
Se1 Cr2 Se2 102.36(5)
Se3 Cr2 Se2 102.20(5)
C12 Cr2 Cr4 113.9(2)
C11 Cr2 Cr4 138.0(2)
C9 Cr2 Cr4 145.4(3)
C8 Cr2 Cr4 117.3(2)
C10 Cr2 Cr4 174.4(2)
Se1 Cr2 Cr4 51.76(3)
Se3 Cr2 Cr4 99.28(5)
Se2 Cr2 Cr4 51.90(3)
C12 Cr2 Cr3 135.6(2)
C11 Cr2 Cr3 113.8(2)
C9 Cr2 Cr3 149.2(3)
C8 Cr2 Cr3 171.6(2)
C10 Cr2 Cr3 119.8(2)
Se1 Cr2 Cr3 99.53(5)
Se3 Cr2 Cr3 51.92(4)
Se2 Cr2 Cr3 51.53(3)
Cr4 Cr2 Cr3 60.72(4)
C12 Cr2 Cr1 160.7(2)
C11 Cr2 Cr1 158.7(2)
C9 Cr2 Cr1 113.1(2)
C8 Cr2 Cr1 127.25(19)
C10 Cr2 Cr1 126.0(2)
Se1 Cr2 Cr1 51.52(3)
Se3 Cr2 Cr1 51.55(3)
Se2 Cr2 Cr1 98.21(4)
Cr4 Cr2 Cr1 59.45(4)
Cr3 Cr2 Cr1 59.77(4)
C19 Cr3 C16 61.3(3)
C19 Cr3 C18 36.4(3)
C16 Cr3 C18 60.5(3)
C19 Cr3 C15 37.8(3)
C16 Cr3 C15 36.2(3)
C18 Cr3 C15 61.3(3)
C19 Cr3 C17 61.4(3)
C16 Cr3 C17 36.5(3)
C18 Cr3 C17 36.4(3)
C15 Cr3 C17 61.3(3)
C19 Cr3 Se2 146.5(2)
C16 Cr3 Se2 85.8(2)
C18 Cr3 Se2 132.0(2)
C15 Cr3 Se2 110.9(2)
C17 Cr3 Se2 96.3(2)
C19 Cr3 Se4 107.0(2)
C16 Cr3 Se4 136.2(2)
C18 Cr3 Se4 85.1(2)
C15 Cr3 Se4 144.1(2)
C17 Cr3 Se4 99.7(2)
Se2 Cr3 Se4 100.85(5)
C19 Cr3 Se3 90.0(2)
C16 Cr3 Se3 119.1(2)
C18 Cr3 Se3 123.4(2)
C15 Cr3 Se3 87.7(2)
C17 Cr3 Se3 148.2(2)
Se2 Cr3 Se3 102.16(5)
Se4 Cr3 Se3 101.97(5)
C19 Cr3 Cr1 112.8(2)
C16 Cr3 Cr1 170.3(2)
C18 Cr3 Cr1 120.2(2)
C15 Cr3 Cr1 134.4(2)
C17 Cr3 Cr1 149.6(2)
Se2 Cr3 Cr1 98.88(5)
Se4 Cr3 Cr1 51.55(3)
Se3 Cr3 Cr1 51.70(3)
C19 Cr3 Cr2 137.6(2)
C16 Cr3 Cr2 117.9(2)
C18 Cr3 Cr2 174.0(2)
C15 Cr3 Cr2 113.7(2)
C17 Cr3 Cr2 145.7(2)
Se2 Cr3 Cr2 51.88(4)
Se4 Cr3 Cr2 98.87(5)
Se3 Cr3 Cr2 51.53(3)
Cr1 Cr3 Cr2 60.27(4)
C19 Cr3 Cr4 157.9(2)
C16 Cr3 Cr4 129.2(2)
C18 Cr3 Cr4 126.4(2)
C15 Cr3 Cr4 162.1(2)
C17 Cr3 Cr4 113.8(2)
Se2 Cr3 Cr4 51.39(4)
Se4 Cr3 Cr4 51.24(3)
Se3 Cr3 Cr4 97.98(5)
Cr1 Cr3 Cr4 59.20(4)
Cr2 Cr3 Cr4 59.47(4)
C24 Cr4 C26 61.1(3)
C24 Cr4 C22 61.6(3)
C26 Cr4 C22 37.5(3)
C24 Cr4 C23 36.9(3)
C26 Cr4 C23 61.2(3)
C22 Cr4 C23 36.4(3)
C24 Cr4 C25 35.9(3)
C26 Cr4 C25 37.1(3)
C22 Cr4 C25 62.0(3)
C23 Cr4 C25 60.9(3)
C24 Cr4 Se1 147.0(2)
C26 Cr4 Se1 92.4(2)
C22 Cr4 Se1 85.5(2)
C23 Cr4 Se1 114.6(2)
C25 Cr4 Se1 127.9(2)
C24 Cr4 Se4 102.7(2)
C26 Cr4 Se4 103.8(2)
C22 Cr4 Se4 141.2(2)
C23 Cr4 Se4 139.6(2)
C25 Cr4 Se4 84.4(2)
Se1 Cr4 Se4 102.67(5)
C24 Cr4 Se2 93.3(2)
C26 Cr4 Se2 147.8(2)
C22 Cr4 Se2 114.8(2)
C23 Cr4 Se2 86.6(2)
C25 Cr4 Se2 127.4(2)
Se1 Cr4 Se2 102.35(5)
Se4 Cr4 Se2 100.61(5)
C24 Cr4 Cr1 153.2(2)
C26 Cr4 Cr1 112.3(2)
C22 Cr4 Cr1 130.9(2)
C23 Cr4 Cr1 166.2(2)
C25 Cr4 Cr1 122.4(2)
Se1 Cr4 Cr1 52.03(4)
Se4 Cr4 Cr1 51.85(3)
Se2 Cr4 Cr1 99.22(5)
C24 Cr4 Cr2 142.0(2)
C26 Cr4 Cr2 141.06(19)
C22 Cr4 Cr2 114.7(2)
C23 Cr4 Cr2 115.7(2)
C25 Cr4 Cr2 176.4(2)
Se1 Cr4 Cr2 51.64(3)
Se4 Cr4 Cr2 99.16(5)
Se2 Cr4 Cr2 51.99(3)
Cr1 Cr4 Cr2 60.60(4)
C24 Cr4 Cr3 113.6(2)
C26 Cr4 Cr3 154.3(2)
C22 Cr4 Cr3 165.8(2)
C23 Cr4 Cr3 131.5(2)
C25 Cr4 Cr3 123.0(2)
Se1 Cr4 Cr3 98.70(5)
Se4 Cr4 Cr3 51.24(4)
Se2 Cr4 Cr3 51.14(3)
Cr1 Cr4 Cr3 59.85(4)
Cr2 Cr4 Cr3 59.81(4)
Cr2 Se1 Cr4 76.60(4)
Cr2 Se1 Cr1 77.14(5)
Cr4 Se1 Cr1 76.02(5)
Cr2 Se1 Se3 39.43(3)
Cr4 Se1 Se3 81.59(4)
Cr1 Se1 Se3 39.54(3)
Cr2 Se1 Se2 38.98(3)
Cr4 Se1 Se2 38.92(3)
Cr1 Se1 Se2 80.49(4)
Se3 Se1 Se2 60.33(3)
Cr2 Se1 Se4 80.65(4)
Cr4 Se1 Se4 38.70(3)
Cr1 Se1 Se4 38.53(3)
Se3 Se1 Se4 60.24(3)
Se2 Se1 Se4 59.20(3)
Cr3 Se2 Cr4 77.46(5)
Cr3 Se2 Cr2 76.58(4)
Cr4 Se2 Cr2 76.11(4)
Cr3 Se2 Se4 39.60(3)
Cr4 Se2 Se4 39.64(3)
Cr2 Se2 Se4 81.48(3)
Cr3 Se2 Se3 39.05(3)
Cr4 Se2 Se3 80.64(4)
Cr2 Se2 Se3 38.79(3)
Se4 Se2 Se3 60.325(19)
Cr3 Se2 Se1 81.05(4)
Cr4 Se2 Se1 38.74(3)
Cr2 Se2 Se1 38.66(3)
Se4 Se2 Se1 60.45(2)
Se3 Se2 Se1 59.32(2)
Cr2 Se3 Cr1 77.00(5)
Cr2 Se3 Cr3 76.55(5)
Cr1 Se3 Cr3 76.31(4)
Cr2 Se3 Se1 39.33(3)
Cr1 Se3 Se1 39.50(3)
Cr3 Se3 Se1 81.73(4)
Cr2 Se3 Se4 80.75(4)
Cr1 Se3 Se4 38.68(3)
Cr3 Se3 Se4 38.92(3)
Se1 Se3 Se4 60.44(2)
Cr2 Se3 Se2 39.01(3)
Cr1 Se3 Se2 80.47(4)
Cr3 Se3 Se2 38.80(3)
Se1 Se3 Se2 60.34(2)
Se4 Se3 Se2 59.27(3)
Cr1 Se4 Cr4 76.07(4)
Cr1 Se4 Cr3 76.66(4)
Cr4 Se4 Cr3 77.52(5)
Cr1 Se4 Se2 81.50(3)
Cr4 Se4 Se2 39.75(3)
Cr3 Se4 Se2 39.55(3)
Cr1 Se4 Se3 38.85(3)
Cr4 Se4 Se3 80.77(4)
Cr3 Se4 Se3 39.12(3)
Se2 Se4 Se3 60.40(3)
Cr1 Se4 Se1 38.65(3)
Cr4 Se4 Se1 38.63(3)
Cr3 Se4 Se1 80.93(4)
Se2 Se4 Se1 60.35(2)
Se3 Se4 Se1 59.31(2)
C6 O1 C7 116.7(7)
C13 O3 C14 114.3(7)
C20 O5 C21 114.5(7)
C27 O8 C28 116.0(7)
C2 C1 C5 107.1(7)
C2 C1 Cr1 70.9(4)
C5 C1 Cr1 71.0(4)
C3 C2 C1 109.1(8)
C3 C2 Cr1 72.6(4)
C1 C2 Cr1 72.5(4)
C2 C3 C4 108.4(7)
C2 C3 Cr1 71.0(4)
C4 C3 Cr1 72.4(4)
C3 C4 C5 107.7(7)
C3 C4 Cr1 71.4(5)
C5 C4 Cr1 70.5(4)
C4 C5 C1 107.7(7)
C4 C5 C6 124.3(7)
C1 C5 C6 128.0(7)
C4 C5 Cr1 72.6(4)
C1 C5 Cr1 72.0(4)
C6 C5 Cr1 122.4(5)
O2 C6 O1 124.2(8)
O2 C6 C5 125.2(8)
O1 C6 C5 110.6(7)
C9 C8 C12 107.3(8)
C9 C8 Cr2 71.3(4)
C12 C8 Cr2 71.0(4)
C8 C9 C10 109.9(8)
C8 C9 Cr2 72.3(4)
C10 C9 Cr2 73.1(4)
C11 C10 C9 106.7(8)
C11 C10 Cr2 70.3(4)
C9 C10 Cr2 70.4(4)
C10 C11 C12 108.1(7)
C10 C11 Cr2 73.4(4)
C12 C11 Cr2 71.1(4)
C8 C12 C11 108.0(7)
C8 C12 C13 128.4(8)
C11 C12 C13 123.6(7)
C8 C12 Cr2 72.6(4)
C11 C12 Cr2 71.4(4)
C13 C12 Cr2 122.4(5)
O4 C13 O3 125.7(9)
O4 C13 C12 122.3(9)
O3 C13 C12 111.9(7)
C16 C15 C19 106.4(7)
C16 C15 Cr3 71.8(4)
C19 C15 Cr3 70.0(4)
C15 C16 C17 109.8(8)
C15 C16 Cr3 72.0(4)
C17 C16 Cr3 72.1(4)
C18 C17 C16 106.9(8)
C18 C17 Cr3 71.4(4)
C16 C17 Cr3 71.4(4)
C19 C18 C17 109.3(7)
C19 C18 Cr3 70.7(4)
C17 C18 Cr3 72.2(4)
C18 C19 C15 107.7(7)
C18 C19 C20 127.8(7)
C15 C19 C20 124.4(7)
C18 C19 Cr3 72.9(4)
C15 C19 Cr3 72.3(4)
C20 C19 Cr3 122.6(5)
O6 C20 O5 125.7(8)
O6 C20 C19 121.9(8)
O5 C20 C19 112.4(7)
C23 C22 C26 106.9(7)
C23 C22 Cr4 71.8(5)
C26 C22 Cr4 71.2(4)
C22 C23 C24 108.6(7)
C22 C23 Cr4 71.7(4)
C24 C23 Cr4 71.3(4)
C25 C24 C23 108.8(7)
C25 C24 Cr4 72.6(4)
C23 C24 Cr4 71.8(4)
C24 C25 C26 108.0(7)
C24 C25 Cr4 71.5(4)
C26 C25 Cr4 71.1(4)
C25 C26 C22 107.5(7)
C25 C26 C27 123.7(7)
C22 C26 C27 128.7(7)
C25 C26 Cr4 71.8(4)
C22 C26 Cr4 71.3(4)
C27 C26 Cr4 121.3(5)
O7 C27 O8 123.3(7)
O7 C27 C26 126.1(8)
O8 C27 C26 110.6(7)

loop_
_geom_bond_atom_site_label_1
_geom_bond_atom_site_label_2
_geom_bond_distance
Cr1 C2 2.216(7)
Cr1 C5 2.224(7)
Cr1 C1 2.237(7)
Cr1 C3 2.237(7)
Cr1 C4 2.251(8)
Cr1 Se4 2.3761(13)
Cr1 Se1 2.3824(13)
Cr1 Se3 2.3846(13)
Cr1 Cr4 2.9326(18)
Cr1 Cr3 2.9521(16)
Cr1 Cr2 2.9669(17)
Cr2 C12 2.224(7)
Cr2 C11 2.227(7)
Cr2 C9 2.232(7)
Cr2 C8 2.244(7)
Cr2 C10 2.268(7)
Cr2 Se1 2.3761(13)
Cr2 Se3 2.3812(13)
Cr2 Se2 2.3925(13)
Cr2 Cr4 2.9477(16)
Cr2 Cr3 2.9579(16)
Cr3 C19 2.219(8)
Cr3 C16 2.247(7)
Cr3 C18 2.247(7)
Cr3 C15 2.249(7)
Cr3 C17 2.257(7)
Cr3 Se2 2.3810(13)
Cr3 Se4 2.3838(13)
Cr3 Se3 2.3940(14)
Cr3 Cr4 2.9848(17)
Cr4 C24 2.236(8)
Cr4 C26 2.240(7)
Cr4 C22 2.241(7)
Cr4 C23 2.243(8)
Cr4 C25 2.251(7)
Cr4 Se1 2.3799(13)
Cr4 Se4 2.3836(13)
Cr4 Se2 2.3894(13)
Se1 Se3 3.6772(13)
Se1 Se2 3.7154(12)
Se1 Se4 3.7194(12)
Se2 Se4 3.6726(14)
Se2 Se3 3.7151(14)
Se3 Se4 3.7121(12)
O1 C6 1.338(9)
O1 C7 1.447(9)
O2 C6 1.196(10)
O3 C13 1.317(10)
O3 C14 1.447(11)
O4 C13 1.195(10)
O5 C20 1.323(9)
O5 C21 1.440(10)
O6 C20 1.193(9)
O7 C27 1.188(9)
O8 C27 1.349(9)
O8 C28 1.445(9)
C1 C2 1.400(11)
C1 C5 1.417(11)
C2 C3 1.391(12)
C3 C4 1.395(11)
C4 C5 1.417(10)
C5 C6 1.488(11)
C8 C9 1.398(12)
C8 C12 1.398(10)
C9 C10 1.410(12)
C10 C11 1.402(12)
C11 C12 1.430(11)
C12 C13 1.495(11)
C15 C16 1.398(12)
C15 C19 1.446(10)
C16 C17 1.411(11)
C17 C18 1.407(11)
C18 C19 1.394(11)
C19 C20 1.487(11)
C22 C23 1.403(11)
C22 C26 1.439(10)
C23 C24 1.418(11)
C24 C25 1.383(11)
C25 C26 1.429(10)
C26 C27 1.463(11)
